data_7011856
loop_
_publ_author_name
'Jensen, Paul'
'Batten, Stuart R.'
'Moubaraki, Boujemaa'
'Murray, Keith S.'

_publ_section_title
;
 Syntheses, crystal structures, and magnetic properties of first row
 transition metal coordination polymers containing dicyanamide and
 4,4???-bipyridineElectronic supplementary information (ESI) available:
 atom numbering diagrams for compounds 1 (123 K and 294 K) and 7???11.
 See http://www.rsc.org/suppdata/dt/b2/b205007b/
;
_journal_issue 19
_journal_name_full 'Journal of the Chemical Society, Dalton Transactions'
_journal_page_first 3712
_journal_paper_doi 10.1039/b205007b
_journal_year 2002
_chemical_formula_moiety Fe(dca)2(H2O)2(4,4'-bipy)2
_chemical_formula_sum 'C24 H20 Fe N10 O2'
_chemical_formula_weight 536.35
_chemical_name_systematic
; 
? 
;
_space_group_IT_number 2
_symmetry_cell_setting triclinic
_symmetry_space_group_name_Hall '-P 1'
_symmetry_space_group_name_H-M 'P -1'
_atom_sites_solution_hydrogens geom
_atom_sites_solution_primary direct
_atom_sites_solution_secondary difmap
_audit_creation_method SHELXL-97
_cell_angle_alpha 102.531(1)
_cell_angle_beta 107.798(1)
_cell_angle_gamma 97.420(1)
_cell_formula_units_Z 1
_cell_length_a 8.1365(1)
_cell_length_b 8.6926(1)
_cell_length_c 9.7297(2)
_cell_measurement_reflns_used 10573
_cell_measurement_temperature 123(2)
_cell_measurement_theta_max 28.28
_cell_measurement_theta_min 3.74
_cell_volume 625.310(18)
_computing_cell_refinement 'DENZO-SMN (Otwinowski & Minor, 1997)'
_computing_data_collection 'COLLECT (Hooft, 1998)'
_computing_data_reduction 'DENZO-SMN (Otwinowski & Minor, 1997)'
_computing_molecular_graphics 'ORTEP-III (Burnett and Johnson, 1996)'
_computing_publication_material 'SHELXL-97 (Sheldrick, 1997)'
_computing_structure_refinement 'SHELXL-97 (Sheldrick, 1997)'
_computing_structure_solution 'SHELXS-97 (Sheldrick, 1997)'
_diffrn_ambient_temperature 123(2)
_diffrn_measured_fraction_theta_full 0.991
_diffrn_measured_fraction_theta_max 0.978
_diffrn_measurement_device_type 'Nonius KappaCCD'
_diffrn_measurement_method 'Phi and Omega scans'
_diffrn_radiation_monochromator graphite
_diffrn_radiation_source 'fine-focus sealed tube'
_diffrn_radiation_type MoK\a
_diffrn_radiation_wavelength 0.71073
_diffrn_reflns_av_R_equivalents 0.023
_diffrn_reflns_av_sigmaI/netI 0.0304
_diffrn_reflns_limit_h_max 10
_diffrn_reflns_limit_h_min 0
_diffrn_reflns_limit_k_max 11
_diffrn_reflns_limit_k_min -11
_diffrn_reflns_limit_l_max 11
_diffrn_reflns_limit_l_min -12
_diffrn_reflns_number 10573
_diffrn_reflns_theta_full 27.50
_diffrn_reflns_theta_max 28.28
_diffrn_reflns_theta_min 3.74
_exptl_absorpt_coefficient_mu 0.646
_exptl_absorpt_correction_type none
_exptl_crystal_colour Orange/red
_exptl_crystal_density_diffrn 1.424
_exptl_crystal_density_method 'not measured'
_exptl_crystal_description Prismatic
_exptl_crystal_F_000 276
_exptl_crystal_size_max 0.29
_exptl_crystal_size_mid 0.15
_exptl_crystal_size_min 0.058
_refine_diff_density_max 0.278
_refine_diff_density_min -0.305
_refine_diff_density_rms 0.051
_refine_ls_extinction_method none
_refine_ls_goodness_of_fit_ref 1.036
_refine_ls_hydrogen_treatment mixed
_refine_ls_matrix_type full
_refine_ls_number_parameters 177
_refine_ls_number_reflns 3031
_refine_ls_number_restraints 0
_refine_ls_restrained_S_all 1.036
_refine_ls_R_factor_all 0.0376
_refine_ls_R_factor_gt 0.0318
_refine_ls_shift/su_max 0.000
_refine_ls_shift/su_mean 0.000
_refine_ls_structure_factor_coef Fsqd
_refine_ls_weighting_details 'calc w=1/[\s^2^(Fo^2^)+(0.0229P)^2^+0.4004P] where P=(Fo^2^+2Fc^2^)/3'
_refine_ls_weighting_scheme calc
_refine_ls_wR_factor_gt 0.0704
_refine_ls_wR_factor_ref 0.0727
_reflns_number_gt 2743
_reflns_number_total 3031
_reflns_threshold_expression >2sigma(I)
_cod_data_source_file b205007b.txt
_cod_data_source_block 11
_cod_depositor_comments
;
The following automatic conversions were performed:
'_symmetry_cell_setting' value 'Triclinic' changed to 'triclinic'
according to '/home/saulius/struct/CIF-dictionaries/cif_core.dic'
dictionary named 'cif_core.dic' version 2.4.1 from 2010-06-29.

Automatic conversion script
Id: cif_fix_enum 1527 2010-12-29 10:47:43Z saulius 
;
_cod_original_cell_volume 625.31(2)
_cod_original_sg_symbol_H-M P-1
_cod_database_code 7011856

loop_
_symmetry_equiv_pos_as_xyz
'x, y, z'
'-x, -y, -z'

loop_
_atom_site_label
_atom_site_type_symbol
_atom_site_fract_x
_atom_site_fract_y
_atom_site_fract_z
_atom_site_U_iso_or_equiv
_atom_site_adp_type
_atom_site_occupancy
_atom_site_symmetry_multiplicity
_atom_site_calc_flag
_atom_site_refinement_flags
_atom_site_disorder_assembly
_atom_site_disorder_group
Fe1 Fe 0.0000 0.0000 0.0000 0.01559(9) Uani 1 2 d S . .
O1 O 0.02851(16) 0.19169(13) -0.09292(12) 0.0222(2) Uani 1 1 d . . .
H1 H -0.061(3) 0.223(3) -0.142(3) 0.045(6) Uiso 1 1 d . . .
H2 H 0.116(3) 0.219(3) -0.119(3) 0.052(7) Uiso 1 1 d . . .
N1 N -0.28023(16) -0.03536(15) -0.10634(14) 0.0228(3) Uani 1 1 d . . .
N2 N -0.56981(19) 0.0095(2) -0.24231(18) 0.0396(4) Uani 1 1 d . . .
N3 N -0.6930(2) 0.2510(2) -0.1954(2) 0.0418(4) Uani 1 1 d . . .
N4 N -0.02369(16) 0.17398(14) 0.19520(13) 0.0185(2) Uani 1 1 d . . .
N5 N -0.23988(18) 0.30979(16) -0.24970(16) 0.0290(3) Uani 1 1 d . . .
C1 C -0.41422(19) -0.00530(17) -0.16369(16) 0.0218(3) Uani 1 1 d . . .
C2 C -0.6278(2) 0.1411(2) -0.21071(19) 0.0300(4) Uani 1 1 d . . .
C3 C -0.1128(2) 0.29124(17) 0.17417(16) 0.0214(3) Uani 1 1 d . . .
H3 H -0.1835 0.2856 0.0747 0.026 Uiso 1 1 calc R . .
C4 C -0.1079(2) 0.41995(17) 0.28863(16) 0.0209(3) Uani 1 1 d . . .
H4 H -0.1725 0.5004 0.2668 0.025 Uiso 1 1 calc R . .
C5 C -0.00719(19) 0.43070(16) 0.43637(15) 0.0175(3) Uani 1 1 d . . .
C6 C 0.0798(2) 0.30515(18) 0.45902(16) 0.0223(3) Uani 1 1 d . . .
H6 H 0.1464 0.3043 0.5578 0.027 Uiso 1 1 calc R . .
C7 C 0.0688(2) 0.18207(17) 0.33754(16) 0.0212(3) Uani 1 1 d . . .
H7 H 0.1302 0.0987 0.3560 0.025 Uiso 1 1 calc R . .
C8 C -0.3095(3) 0.2410(2) -0.3963(2) 0.0408(5) Uani 1 1 d . . .
H8 H -0.2881 0.1380 -0.4340 0.049 Uiso 1 1 calc R . .
C9 C -0.4115(3) 0.3108(2) -0.4973(2) 0.0412(5) Uani 1 1 d . . .
H9 H -0.4569 0.2565 -0.6013 0.049 Uiso 1 1 calc R . .
C10 C -0.44744(19) 0.45975(17) -0.44683(17) 0.0226(3) Uani 1 1 d . . .
C11 C -0.3777(2) 0.53063(19) -0.29347(18) 0.0286(3) Uani 1 1 d . . .
H11 H -0.3997 0.6321 -0.2523 0.034 Uiso 1 1 calc R . .
C12 C -0.2756(2) 0.4523(2) -0.20057(19) 0.0320(4) Uani 1 1 d . . .
H12 H -0.2284 0.5034 -0.0959 0.038 Uiso 1 1 calc R . .

loop_
_atom_site_aniso_label
_atom_site_aniso_U_11
_atom_site_aniso_U_22
_atom_site_aniso_U_33
_atom_site_aniso_U_23
_atom_site_aniso_U_13
_atom_site_aniso_U_12
Fe1 0.02012(15) 0.01474(15) 0.01152(14) 0.00119(10) 0.00404(11) 0.00990(11)
O1 0.0242(6) 0.0242(5) 0.0243(5) 0.0120(4) 0.0098(5) 0.0136(4)
N1 0.0225(6) 0.0204(6) 0.0215(6) 0.0003(5) 0.0036(5) 0.0092(5)
N2 0.0224(7) 0.0454(9) 0.0363(8) -0.0052(7) -0.0027(6) 0.0159(6)
N3 0.0362(8) 0.0561(10) 0.0581(10) 0.0378(9) 0.0272(8) 0.0305(8)
N4 0.0241(6) 0.0168(6) 0.0149(6) 0.0013(4) 0.0069(5) 0.0099(5)
N5 0.0255(7) 0.0249(7) 0.0338(7) 0.0135(6) 0.0013(6) 0.0085(5)
C1 0.0223(7) 0.0199(7) 0.0197(7) -0.0013(5) 0.0063(6) 0.0062(6)
C2 0.0214(7) 0.0470(10) 0.0292(8) 0.0195(7) 0.0093(7) 0.0160(7)
C3 0.0278(7) 0.0212(7) 0.0142(6) 0.0015(5) 0.0046(6) 0.0135(6)
C4 0.0274(7) 0.0202(7) 0.0163(7) 0.0032(5) 0.0067(6) 0.0142(6)
C5 0.0235(7) 0.0165(7) 0.0139(6) 0.0013(5) 0.0084(6) 0.0088(5)
C6 0.0329(8) 0.0216(7) 0.0135(6) 0.0032(5) 0.0068(6) 0.0154(6)
C7 0.0321(8) 0.0180(7) 0.0159(6) 0.0038(5) 0.0080(6) 0.0152(6)
C8 0.0500(11) 0.0274(9) 0.0384(10) 0.0070(7) 0.0008(9) 0.0239(8)
C9 0.0557(12) 0.0265(9) 0.0285(9) 0.0006(7) -0.0048(8) 0.0231(8)
C10 0.0219(7) 0.0171(7) 0.0265(7) 0.0068(6) 0.0031(6) 0.0070(6)
C11 0.0383(9) 0.0199(7) 0.0264(8) 0.0068(6) 0.0068(7) 0.0124(7)
C12 0.0386(9) 0.0264(8) 0.0258(8) 0.0085(6) 0.0019(7) 0.0092(7)

loop_
_atom_type_symbol
_atom_type_description
_atom_type_scat_dispersion_real
_atom_type_scat_dispersion_imag
_atom_type_scat_source
Fe Fe 0.3463 0.8444 'International Tables Vol C Tables 4.2.6.8 and 6.1.1.4'
O O 0.0106 0.0060 'International Tables Vol C Tables 4.2.6.8 and 6.1.1.4'
N N 0.0061 0.0033 'International Tables Vol C Tables 4.2.6.8 and 6.1.1.4'
C C 0.0033 0.0016 'International Tables Vol C Tables 4.2.6.8 and 6.1.1.4'
H H 0.0000 0.0000 'International Tables Vol C Tables 4.2.6.8 and 6.1.1.4'

loop_
_geom_angle_atom_site_label_1
_geom_angle_atom_site_label_2
_geom_angle_atom_site_label_3
_geom_angle
_geom_angle_site_symmetry_1
_geom_angle_site_symmetry_3
_geom_angle_publ_flag
O1 Fe1 O1 180.0 2 . ?
O1 Fe1 N1 88.06(5) 2 2 ?
O1 Fe1 N1 91.94(5) . 2 ?
O1 Fe1 N1 91.94(5) 2 . ?
O1 Fe1 N1 88.06(5) . . ?
N1 Fe1 N1 180.0 2 . ?
O1 Fe1 N4 87.82(4) 2 2 ?
O1 Fe1 N4 92.18(4) . 2 ?
N1 Fe1 N4 87.89(4) 2 2 ?
N1 Fe1 N4 92.11(4) . 2 ?
O1 Fe1 N4 92.18(4) 2 . ?
O1 Fe1 N4 87.82(4) . . ?
N1 Fe1 N4 92.11(4) 2 . ?
N1 Fe1 N4 87.89(4) . . ?
N4 Fe1 N4 180.00(4) 2 . ?
C1 N1 Fe1 158.47(12) . . ?
C1 N2 C2 121.73(15) . . ?
C7 N4 C3 116.41(12) . . ?
C7 N4 Fe1 122.50(9) . . ?
C3 N4 Fe1 120.42(9) . . ?
C8 N5 C12 116.53(14) . . ?
N1 C1 N2 171.99(16) . . ?
N3 C2 N2 173.32(19) . . ?
N4 C3 C4 123.95(13) . . ?
C3 C4 C5 119.52(13) . . ?
C4 C5 C6 116.56(12) . . ?
C4 C5 C5 121.79(15) . 2_566 ?
C6 C5 C5 121.65(15) . 2_566 ?
C7 C6 C5 119.89(13) . . ?
N4 C7 C6 123.59(13) . . ?
N5 C8 C9 123.65(16) . . ?
C10 C9 C8 119.98(16) . . ?
C9 C10 C11 116.53(14) . . ?
C9 C10 C10 121.27(18) . 2_464 ?
C11 C10 C10 122.19(17) . 2_464 ?
C10 C11 C12 119.55(15) . . ?
N5 C12 C11 123.73(16) . . ?

loop_
_geom_bond_atom_site_label_1
_geom_bond_atom_site_label_2
_geom_bond_distance
_geom_bond_site_symmetry_2
_geom_bond_publ_flag
Fe1 O1 2.0807(11) 2 ?
Fe1 O1 2.0808(11) . ?
Fe1 N1 2.1453(12) 2 ?
Fe1 N1 2.1453(12) . ?
Fe1 N4 2.2325(11) 2 ?
Fe1 N4 2.2325(11) . ?
N1 C1 1.1547(19) . ?
N2 C1 1.303(2) . ?
N2 C2 1.305(2) . ?
N3 C2 1.155(2) . ?
N4 C7 1.3402(18) . ?
N4 C3 1.3405(18) . ?
N5 C8 1.327(2) . ?
N5 C12 1.330(2) . ?
C3 C4 1.3835(19) . ?
C4 C5 1.3957(19) . ?
C5 C6 1.3961(19) . ?
C5 C5 1.492(2) 2_566 ?
C6 C7 1.3827(19) . ?
C8 C9 1.383(2) . ?
C9 C10 1.383(2) . ?
C10 C11 1.386(2) . ?
C10 C10 1.490(3) 2_464 ?
C11 C12 1.387(2) . ?
